data_4114138
loop_
_publ_author_name
'Akihiro Shinohara'
'Nobuhiro Takeda'
'Norihiro Tokitoh'

_publ_contact_author_address
;
    Institute for Chemical Research, Kyoto University, Gokasho, Uji, 
    Kyoto 611-0011, Japan. 
;
_publ_contact_author_email ' tokitoh@boc.kuicr.kyoto-u.ac.jp'
_publ_contact_author_fax ' +81-774-38-3209 '
_publ_contact_author_name 'Norihiro Tokitoh'
_publ_contact_author_phone ' +81-774-38-3200 '
_publ_section_title
;
 Photochemical and Thermal Reactions of a Kinetically Stabilized
 9-Silaanthracene: The First Spectroscopic Observation of a
 9,10-Dewar-9-silaanthracene Isomer
;
_journal_name_full 'Journal of the American Chemical Society'
_journal_page_first 10804
_journal_page_last 10805
_journal_paper_doi 10.1021/ja036106m
_journal_volume 125
_journal_year 2003
_chemical_formula_moiety 'C80 H136 Si14, C6 H14'
_chemical_formula_sum 'C86 H150 Si14'
_chemical_formula_weight 1577.32
_chemical_melting_point 583
_chemical_name_common '9-silaanthracene dimer'
_chemical_name_systematic
; 
 ? 
;
_space_group_IT_number 14
_symmetry_cell_setting monoclinic
_symmetry_space_group_name_Hall '-P 2ybc'
_symmetry_space_group_name_H-M 'P 1 21/c 1'
_atom_sites_solution_hydrogens geom
_atom_sites_solution_primary direct
_atom_sites_solution_secondary difmap
_audit_creation_date 'May 13 2003'
_audit_creation_method SHELXL-97
_cell_angle_alpha 90.00
_cell_angle_beta 108.422(6)
_cell_angle_gamma 90.00
_cell_formula_units_Z 2
_cell_length_a 12.155(6)
_cell_length_b 22.181(11)
_cell_length_c 18.561(10)
_cell_measurement_temperature 103(2)
_cell_measurement_theta_max 25
_cell_measurement_theta_min 3.03
_cell_volume 4748(4)
_computing_structure_refinement 'SHELXL-97 (Sheldrick, 1997)'
_computing_structure_solution 'SHELXS-97 (Sheldrick, 1990)'
_diffrn_ambient_temperature 103(2)
_diffrn_measured_fraction_theta_full 0.994
_diffrn_measured_fraction_theta_max 0.994
_diffrn_measurement_device_type 'RIGAKU/MSC Meacury CCD'
_diffrn_measurement_method \w
_diffrn_radiation_monochromator graphite
_diffrn_radiation_source 'fine-focus sealed tube'
_diffrn_radiation_type MoK\a
_diffrn_radiation_wavelength 0.71070
_diffrn_reflns_av_R_equivalents 0.0861
_diffrn_reflns_av_sigmaI/netI 0.0987
_diffrn_reflns_limit_h_max 14
_diffrn_reflns_limit_h_min -13
_diffrn_reflns_limit_k_max 26
_diffrn_reflns_limit_k_min -26
_diffrn_reflns_limit_l_max 22
_diffrn_reflns_limit_l_min -15
_diffrn_reflns_number 28729
_diffrn_reflns_theta_full 25.00
_diffrn_reflns_theta_max 25.00
_diffrn_reflns_theta_min 3.02
_exptl_absorpt_coefficient_mu 0.228
_exptl_absorpt_correction_T_max 0.9775
_exptl_absorpt_correction_T_min 0.9346
_exptl_absorpt_correction_type empilical
_exptl_crystal_colour colorless
_exptl_crystal_density_diffrn 1.103
_exptl_crystal_description prisum
_exptl_crystal_F_000 1724
_exptl_crystal_size_max 0.30
_exptl_crystal_size_mid 0.15
_exptl_crystal_size_min 0.10
_refine_diff_density_max 0.442
_refine_diff_density_min -0.489
_refine_diff_density_rms 0.071
_refine_ls_extinction_method none
_refine_ls_goodness_of_fit_ref 1.223
_refine_ls_hydrogen_treatment mixed
_refine_ls_matrix_type full
_refine_ls_number_parameters 473
_refine_ls_number_reflns 8321
_refine_ls_number_restraints 18
_refine_ls_restrained_S_all 1.222
_refine_ls_R_factor_all 0.0987
_refine_ls_R_factor_gt 0.0808
_refine_ls_shift/su_max 0.010
_refine_ls_shift/su_mean 0.000
_refine_ls_structure_factor_coef Fsqd
_refine_ls_weighting_details 'calc w=1/[\s^2^(Fo^2^)+(0.0000P)^2^+8.2793P] where P=(Fo^2^+2Fc^2^)/3'
_refine_ls_weighting_scheme calc
_refine_ls_wR_factor_gt 0.1634
_refine_ls_wR_factor_ref 0.1712
_reflns_number_gt 7327
_reflns_number_total 8321
_reflns_threshold_expression >2sigma(I)
_cod_data_source_file ja036106msi20030513_042423.cif
_cod_data_source_block dimer
_cod_database_code 4114138

loop_
_symmetry_equiv_pos_as_xyz
'x, y, z'
'-x, y+1/2, -z+1/2'
'-x, -y, -z'
'x, -y-1/2, z-1/2'

loop_
_atom_site_label
_atom_site_type_symbol
_atom_site_fract_x
_atom_site_fract_y
_atom_site_fract_z
_atom_site_U_iso_or_equiv
_atom_site_adp_type
_atom_site_occupancy
_atom_site_symmetry_multiplicity
_atom_site_calc_flag
_atom_site_refinement_flags
_atom_site_disorder_assembly
_atom_site_disorder_group
Si1 Si 0.37398(8) 0.03504(4) 0.42780(6) 0.0107(2) Uani 1 1 d . . .
C1 C 0.3304(3) -0.03188(16) 0.4750(2) 0.0127(8) Uani 1 1 d . . .
C2 C 0.2306(3) -0.03311(16) 0.4970(2) 0.0142(8) Uani 1 1 d . . .
H1 H 0.1825 0.0016 0.4891 0.017 Uiso 1 1 calc R . .
C3 C 0.2002(3) -0.08402(18) 0.5302(2) 0.0183(9) Uani 1 1 d . . .
H2 H 0.1342 -0.0833 0.5471 0.022 Uiso 1 1 calc R . .
C4 C 0.2666(3) -0.13557(17) 0.5384(2) 0.0162(8) Uani 1 1 d . . .
H3 H 0.2436 -0.1714 0.5577 0.019 Uiso 1 1 calc R . .
C5 C 0.3673(3) -0.13464(16) 0.5182(2) 0.0144(8) Uani 1 1 d . . .
H4 H 0.4121 -0.1704 0.5235 0.017 Uiso 1 1 calc R . .
C6 C 0.4041(3) -0.08295(16) 0.4906(2) 0.0124(8) Uani 1 1 d . . .
C7 C 0.5255(3) -0.08014(16) 0.4835(2) 0.0111(7) Uani 1 1 d . . .
H5 H 0.5557 -0.1223 0.4868 0.013 Uiso 1 1 calc R . .
C8 C 0.5324(3) -0.05305(16) 0.4103(2) 0.0122(8) Uani 1 1 d . . .
C9 C 0.6016(3) -0.08107(17) 0.3729(2) 0.0150(8) Uani 1 1 d . . .
H6 H 0.6418 -0.1171 0.3933 0.018 Uiso 1 1 calc R . .
C10 C 0.6128(3) -0.05721(18) 0.3063(2) 0.0181(8) Uani 1 1 d . . .
H7 H 0.6605 -0.0767 0.2815 0.022 Uiso 1 1 calc R . .
C11 C 0.5543(3) -0.00507(17) 0.2763(2) 0.0187(9) Uani 1 1 d . . .
H8 H 0.5619 0.0116 0.2310 0.022 Uiso 1 1 calc R . .
C12 C 0.4844(3) 0.02288(17) 0.3125(2) 0.0152(8) Uani 1 1 d . . .
H9 H 0.4444 0.0587 0.2914 0.018 Uiso 1 1 calc R . .
C13 C 0.4714(3) -0.00038(16) 0.3792(2) 0.0118(8) Uani 1 1 d . . .
C14 C 0.2482(3) 0.07506(16) 0.3528(2) 0.0109(8) Uani 1 1 d . . .
C15 C 0.1534(3) 0.04120(16) 0.3038(2) 0.0117(8) Uani 1 1 d . . .
C16 C 0.0615(3) 0.07140(16) 0.2509(2) 0.0146(8) Uani 1 1 d . . .
H10 H -0.0006 0.0479 0.2196 0.017 Uiso 1 1 calc R . .
C17 C 0.0560(3) 0.13377(16) 0.2416(2) 0.0113(8) Uani 1 1 d . . .
C18 C 0.1503(3) 0.16541(16) 0.2872(2) 0.0121(8) Uani 1 1 d . . .
H11 H 0.1503 0.2080 0.2819 0.015 Uiso 1 1 calc R . .
C19 C 0.2452(3) 0.13874(16) 0.3403(2) 0.0113(8) Uani 1 1 d . . .
C20 C 0.1447(3) -0.02748(16) 0.3008(2) 0.0132(8) Uani 1 1 d . . .
H12 H 0.2061 -0.0414 0.3478 0.016 Uiso 1 1 calc R . .
C21 C -0.0409(3) 0.16647(17) 0.1840(2) 0.0150(8) Uani 1 1 d . . .
H13 H -0.0120 0.2090 0.1888 0.018 Uiso 1 1 calc R . .
C22 C 0.3375(3) 0.18329(16) 0.3833(2) 0.0129(8) Uani 1 1 d . . .
H14 H 0.4035 0.1582 0.4149 0.016 Uiso 1 1 calc R . .
Si2 Si 0.00372(9) -0.05922(5) 0.30979(6) 0.0147(2) Uani 1 1 d . . .
C23 C -0.1254(3) -0.05810(18) 0.2212(2) 0.0191(9) Uani 1 1 d . . .
H15 H -0.1431 -0.0164 0.2040 0.029 Uiso 1 1 calc R . .
H16 H -0.1924 -0.0758 0.2320 0.029 Uiso 1 1 calc R . .
H17 H -0.1080 -0.0815 0.1813 0.029 Uiso 1 1 calc R . .
C24 C -0.0439(3) -0.01627(19) 0.3820(2) 0.0206(9) Uani 1 1 d . . .
H18 H -0.0588 0.0258 0.3659 0.031 Uiso 1 1 calc R . .
H19 H 0.0172 -0.0179 0.4313 0.031 Uiso 1 1 calc R . .
H20 H -0.1150 -0.0343 0.3866 0.031 Uiso 1 1 calc R . .
C25 C 0.0315(4) -0.14002(18) 0.3392(2) 0.0223(9) Uani 1 1 d . . .
H21 H 0.0988 -0.1426 0.3852 0.033 Uiso 1 1 calc R . .
H22 H 0.0468 -0.1630 0.2984 0.033 Uiso 1 1 calc R . .
H23 H -0.0367 -0.1567 0.3495 0.033 Uiso 1 1 calc R . .
Si3 Si 0.18671(9) -0.06272(5) 0.21875(6) 0.0147(2) Uani 1 1 d . . .
C26 C 0.0679(4) -0.10308(19) 0.1453(2) 0.0230(9) Uani 1 1 d . . .
H24 H 0.0050 -0.0747 0.1215 0.034 Uiso 1 1 calc R . .
H25 H 0.0381 -0.1358 0.1694 0.034 Uiso 1 1 calc R . .
H26 H 0.0982 -0.1198 0.1065 0.034 Uiso 1 1 calc R . .
C27 C 0.2386(4) -0.00466(19) 0.1640(2) 0.0234(9) Uani 1 1 d . . .
H27 H 0.1775 0.0254 0.1436 0.035 Uiso 1 1 calc R . .
H28 H 0.2577 -0.0242 0.1220 0.035 Uiso 1 1 calc R . .
H29 H 0.3078 0.0152 0.1976 0.035 Uiso 1 1 calc R . .
C28 C 0.2997(4) -0.12144(18) 0.2593(2) 0.0234(9) Uani 1 1 d . . .
H30 H 0.3651 -0.1033 0.2986 0.035 Uiso 1 1 calc R . .
H31 H 0.3268 -0.1379 0.2189 0.035 Uiso 1 1 calc R . .
H32 H 0.2664 -0.1539 0.2816 0.035 Uiso 1 1 calc R . .
Si4 Si -0.17737(9) 0.17302(5) 0.21174(6) 0.0173(3) Uani 1 1 d . . .
C29 C -0.2898(4) 0.2170(2) 0.1383(3) 0.0290(10) Uani 1 1 d . . .
H33 H -0.3101 0.1957 0.0896 0.043 Uiso 1 1 calc R . .
H34 H -0.2590 0.2570 0.1328 0.043 Uiso 1 1 calc R . .
H35 H -0.3591 0.2214 0.1541 0.043 Uiso 1 1 calc R . .
C30 C -0.1397(4) 0.2144(2) 0.3038(2) 0.0274(10) Uani 1 1 d . . .
H36 H -0.1068 0.2538 0.2983 0.041 Uiso 1 1 calc R . .
H37 H -0.0828 0.1911 0.3431 0.041 Uiso 1 1 calc R . .
H38 H -0.2098 0.2201 0.3184 0.041 Uiso 1 1 calc R . .
C31 C -0.2405(4) 0.09883(19) 0.2241(3) 0.0304(11) Uani 1 1 d . . .
H39 H -0.2608 0.0764 0.1763 0.046 Uiso 1 1 calc R . .
H40 H -0.3103 0.1052 0.2388 0.046 Uiso 1 1 calc R . .
H41 H -0.1836 0.0758 0.2639 0.046 Uiso 1 1 calc R . .
Si5 Si -0.04947(10) 0.14637(5) 0.08328(6) 0.0187(3) Uani 1 1 d . . .
C32 C -0.1283(4) 0.2066(2) 0.0170(2) 0.0343(11) Uani 1 1 d . . .
H42 H -0.1037 0.2462 0.0399 0.051 Uiso 1 1 calc R . .
H43 H -0.2120 0.2020 0.0072 0.051 Uiso 1 1 calc R . .
H44 H -0.1109 0.2035 -0.0309 0.051 Uiso 1 1 calc R . .
C33 C 0.1014(4) 0.1450(2) 0.0796(3) 0.0316(11) Uani 1 1 d . . .
H45 H 0.1379 0.1843 0.0954 0.047 Uiso 1 1 calc R . .
H46 H 0.1003 0.1364 0.0276 0.047 Uiso 1 1 calc R . .
H47 H 0.1456 0.1137 0.1138 0.047 Uiso 1 1 calc R . .
C34 C -0.1201(4) 0.0716(2) 0.0529(2) 0.0326(11) Uani 1 1 d . . .
H48 H -0.0780 0.0403 0.0881 0.049 Uiso 1 1 calc R . .
H49 H -0.1188 0.0623 0.0016 0.049 Uiso 1 1 calc R . .
H50 H -0.2006 0.0731 0.0531 0.049 Uiso 1 1 calc R . .
Si6 Si 0.27988(9) 0.22542(5) 0.45372(6) 0.0169(3) Uani 1 1 d . . .
C35 C 0.1757(4) 0.1758(2) 0.4818(2) 0.0255(10) Uani 1 1 d . . .
H51 H 0.1127 0.1638 0.4364 0.038 Uiso 1 1 calc R . .
H52 H 0.1436 0.1979 0.5163 0.038 Uiso 1 1 calc R . .
H53 H 0.2164 0.1398 0.5074 0.038 Uiso 1 1 calc R . .
C36 C 0.2007(4) 0.29564(19) 0.4105(2) 0.0287(10) Uani 1 1 d . . .
H54 H 0.2534 0.3224 0.3951 0.043 Uiso 1 1 calc R . .
H55 H 0.1722 0.3162 0.4479 0.043 Uiso 1 1 calc R . .
H56 H 0.1349 0.2850 0.3659 0.043 Uiso 1 1 calc R . .
C37 C 0.3998(4) 0.24762(19) 0.5412(2) 0.0258(10) Uani 1 1 d . . .
H57 H 0.4551 0.2735 0.5271 0.039 Uiso 1 1 calc R . .
H58 H 0.4397 0.2114 0.5667 0.039 Uiso 1 1 calc R . .
H59 H 0.3675 0.2696 0.5757 0.039 Uiso 1 1 calc R . .
Si7 Si 0.40094(9) 0.23235(5) 0.32135(6) 0.0174(3) Uani 1 1 d . . .
C38 C 0.2969(4) 0.27839(18) 0.2450(2) 0.0238(9) Uani 1 1 d . . .
H60 H 0.2524 0.3049 0.2677 0.036 Uiso 1 1 calc R . .
H61 H 0.2438 0.2515 0.2082 0.036 Uiso 1 1 calc R . .
H62 H 0.3402 0.3029 0.2192 0.036 Uiso 1 1 calc R . .
C39 C 0.5076(4) 0.2873(2) 0.3831(3) 0.0301(11) Uani 1 1 d . . .
H63 H 0.4677 0.3135 0.4094 0.045 Uiso 1 1 calc R . .
H64 H 0.5412 0.3119 0.3515 0.045 Uiso 1 1 calc R . .
H65 H 0.5695 0.2651 0.4206 0.045 Uiso 1 1 calc R . .
C40 C 0.4802(4) 0.1836(2) 0.2720(3) 0.0295(10) Uani 1 1 d . . .
H66 H 0.5361 0.1584 0.3094 0.044 Uiso 1 1 calc R . .
H67 H 0.5213 0.2091 0.2458 0.044 Uiso 1 1 calc R . .
H68 H 0.4247 0.1579 0.2350 0.044 Uiso 1 1 calc R . .
C41 C 0.445(2) 0.4236(10) 0.5593(13) 0.039(6) Uiso 0.25 1 d PD A -2
H69 H 0.3970 0.3883 0.5598 0.058 Uiso 0.25 1 calc PR A -2
H70 H 0.4062 0.4601 0.5687 0.058 Uiso 0.25 1 calc PR A -2
H71 H 0.5203 0.4194 0.5990 0.058 Uiso 0.25 1 calc PR A -2
C42 C 0.464(7) 0.4284(11) 0.483(3) 0.36(7) Uiso 0.25 1 d PD A -2
H72 H 0.4078 0.4017 0.4468 0.436 Uiso 0.25 1 calc PR A -2
H73 H 0.5428 0.4144 0.4879 0.436 Uiso 0.25 1 calc PR A -2
C43 C 0.448(2) 0.4921(12) 0.4531(13) 0.086(9) Uiso 0.25 1 d PD A -2
H74 H 0.5041 0.4998 0.4253 0.103 Uiso 0.25 1 calc PR A -2
H75 H 0.3690 0.4969 0.4170 0.103 Uiso 0.25 1 calc PR A -2
C44 C 0.467(2) 0.5373(12) 0.516(2) 0.128(16) Uiso 0.25 1 d PD A -2
H76 H 0.4278 0.5756 0.4957 0.153 Uiso 0.25 1 calc PR A -2
H77 H 0.4316 0.5220 0.5542 0.153 Uiso 0.25 1 calc PR A -2
C45 C 0.594(3) 0.549(2) 0.5551(14) 0.17(2) Uiso 0.25 1 d PD A -2
H78 H 0.6298 0.5129 0.5846 0.209 Uiso 0.25 1 calc PR A -2
H79 H 0.6028 0.5830 0.5911 0.209 Uiso 0.25 1 calc PR A -2
C46 C 0.656(2) 0.5638(14) 0.4988(16) 0.058(7) Uiso 0.25 1 d PD A -2
H80 H 0.7382 0.5710 0.5259 0.087 Uiso 0.25 1 calc PR A -2
H81 H 0.6217 0.6001 0.4704 0.087 Uiso 0.25 1 calc PR A -2
H82 H 0.6483 0.5300 0.4636 0.087 Uiso 0.25 1 calc PR A -2
C47 C 0.421(2) 0.4119(10) 0.5859(12) 0.029(7) Uiso 0.25 1 d PD B -1
H97 H 0.3814 0.3734 0.5846 0.043 Uiso 0.25 1 calc PR B -1
H98 H 0.3987 0.4400 0.6194 0.043 Uiso 0.25 1 calc PR B -1
H99 H 0.5054 0.4054 0.6050 0.043 Uiso 0.25 1 calc PR B -1
C48 C 0.389(2) 0.4377(12) 0.5075(12) 0.077(14) Uiso 0.25 1 d PD B -1
H86 H 0.3036 0.4429 0.4881 0.093 Uiso 0.25 1 calc PR B -1
H87 H 0.4106 0.4087 0.4738 0.093 Uiso 0.25 1 calc PR B -1
C49 C 0.4455(18) 0.4973(9) 0.5036(14) 0.048(6) Uiso 0.25 1 d PD B -1
H88 H 0.3905 0.5230 0.4651 0.058 Uiso 0.25 1 calc PR B -1
H89 H 0.4630 0.5178 0.5533 0.058 Uiso 0.25 1 calc PR B -1
C50 C 0.555(3) 0.4910(9) 0.484(3) 0.34(7) Uiso 0.25 1 d PD B -1
H90 H 0.5350 0.4808 0.4292 0.408 Uiso 0.25 1 calc PR B -1
H91 H 0.6008 0.4572 0.5132 0.408 Uiso 0.25 1 calc PR B -1
C51 C 0.6286(17) 0.5467(10) 0.4992(10) 0.027(5) Uiso 0.25 1 d PD B -1
H92 H 0.7109 0.5351 0.5095 0.033 Uiso 0.25 1 calc PR B -1
H93 H 0.6216 0.5669 0.5451 0.033 Uiso 0.25 1 calc PR B -1
C52 C 0.594(2) 0.5903(9) 0.4337(12) 0.018(5) Uiso 0.25 1 d PD B -1
H94 H 0.6327 0.6292 0.4499 0.026 Uiso 0.25 1 calc PR B -1
H95 H 0.5102 0.5959 0.4168 0.026 Uiso 0.25 1 calc PR B -1
H96 H 0.6183 0.5743 0.3917 0.026 Uiso 0.25 1 calc PR B -1

loop_
_atom_site_aniso_label
_atom_site_aniso_U_11
_atom_site_aniso_U_22
_atom_site_aniso_U_33
_atom_site_aniso_U_23
_atom_site_aniso_U_13
_atom_site_aniso_U_12
Si1 0.0096(5) 0.0095(5) 0.0120(5) 0.0000(4) 0.0022(4) 0.0005(4)
C1 0.0120(19) 0.0123(18) 0.0111(18) -0.0050(14) -0.0001(15) -0.0019(15)
C2 0.0138(19) 0.0139(19) 0.0136(19) -0.0048(15) 0.0022(15) -0.0011(15)
C3 0.017(2) 0.023(2) 0.015(2) 0.0003(16) 0.0061(16) -0.0025(17)
C4 0.019(2) 0.0134(19) 0.015(2) 0.0035(15) 0.0042(16) -0.0055(16)
C5 0.0140(19) 0.0105(18) 0.0137(19) -0.0010(15) -0.0026(15) -0.0006(15)
C6 0.0147(19) 0.0124(18) 0.0068(17) -0.0012(14) -0.0011(15) -0.0003(15)
C7 0.0122(18) 0.0072(17) 0.0122(18) 0.0002(14) 0.0013(15) 0.0019(14)
C8 0.0097(18) 0.0106(18) 0.0154(19) -0.0012(15) 0.0028(15) -0.0030(15)
C9 0.0119(19) 0.0135(19) 0.018(2) -0.0001(15) 0.0024(16) 0.0015(15)
C10 0.016(2) 0.023(2) 0.018(2) -0.0025(17) 0.0080(16) -0.0022(17)
C11 0.021(2) 0.020(2) 0.018(2) 0.0019(16) 0.0102(17) -0.0026(17)
C12 0.016(2) 0.0127(18) 0.016(2) 0.0013(15) 0.0038(16) -0.0017(15)
C13 0.0073(17) 0.0117(18) 0.0139(19) -0.0025(15) -0.0002(15) -0.0010(14)
C14 0.0104(18) 0.0117(18) 0.0110(18) -0.0003(14) 0.0040(15) 0.0018(14)
C15 0.0129(19) 0.0122(18) 0.0125(18) -0.0020(15) 0.0074(15) -0.0006(15)
C16 0.015(2) 0.0144(19) 0.0124(19) -0.0019(15) 0.0017(15) -0.0031(15)
C17 0.0114(18) 0.0115(18) 0.0116(19) -0.0023(14) 0.0046(15) 0.0032(14)
C18 0.0135(19) 0.0087(17) 0.0151(19) 0.0017(14) 0.0058(16) 0.0000(15)
C19 0.0112(18) 0.0121(18) 0.0114(18) 0.0014(14) 0.0046(15) 0.0005(15)
C20 0.0146(19) 0.0121(19) 0.0118(18) -0.0001(14) 0.0028(15) 0.0004(15)
C21 0.018(2) 0.0113(18) 0.0133(19) -0.0004(15) 0.0014(16) 0.0009(15)
C22 0.0118(19) 0.0101(17) 0.0145(19) 0.0043(15) 0.0006(15) 0.0012(15)
Si2 0.0150(6) 0.0129(5) 0.0160(5) -0.0010(4) 0.0047(4) -0.0024(4)
C23 0.017(2) 0.020(2) 0.019(2) -0.0042(16) 0.0039(17) -0.0053(17)
C24 0.013(2) 0.028(2) 0.022(2) -0.0045(18) 0.0065(17) -0.0008(17)
C25 0.024(2) 0.021(2) 0.022(2) 0.0003(17) 0.0073(18) -0.0042(18)
Si3 0.0162(6) 0.0136(5) 0.0145(5) -0.0039(4) 0.0052(4) -0.0023(4)
C26 0.029(2) 0.022(2) 0.017(2) -0.0074(17) 0.0065(18) -0.0033(18)
C27 0.028(2) 0.023(2) 0.021(2) -0.0003(17) 0.0109(18) -0.0042(18)
C28 0.023(2) 0.018(2) 0.028(2) -0.0074(18) 0.0050(18) 0.0016(18)
Si4 0.0130(5) 0.0161(5) 0.0208(6) 0.0009(4) 0.0025(4) 0.0016(4)
C29 0.018(2) 0.036(3) 0.029(2) 0.004(2) 0.0021(19) 0.0101(19)
C30 0.025(2) 0.032(3) 0.027(2) -0.0029(19) 0.0107(19) 0.0033(19)
C31 0.021(2) 0.024(2) 0.049(3) 0.003(2) 0.015(2) -0.0024(19)
Si5 0.0254(6) 0.0156(5) 0.0120(5) 0.0009(4) 0.0017(5) 0.0031(5)
C32 0.051(3) 0.029(2) 0.018(2) 0.0030(19) 0.005(2) 0.016(2)
C33 0.041(3) 0.034(3) 0.024(2) 0.004(2) 0.016(2) 0.004(2)
C34 0.046(3) 0.030(3) 0.018(2) -0.0076(19) 0.006(2) -0.007(2)
Si6 0.0185(6) 0.0143(5) 0.0149(5) -0.0030(4) 0.0013(4) 0.0021(4)
C35 0.022(2) 0.036(3) 0.017(2) -0.0031(18) 0.0049(18) 0.0053(19)
C36 0.036(3) 0.026(2) 0.023(2) -0.0039(19) 0.007(2) 0.013(2)
C37 0.032(3) 0.021(2) 0.020(2) -0.0042(17) 0.0022(19) -0.0010(19)
Si7 0.0161(6) 0.0132(5) 0.0216(6) 0.0040(4) 0.0039(5) -0.0013(4)
C38 0.025(2) 0.018(2) 0.029(2) 0.0106(18) 0.0103(19) -0.0006(18)
C39 0.026(2) 0.023(2) 0.036(3) 0.0050(19) 0.002(2) -0.0077(19)
C40 0.031(3) 0.025(2) 0.040(3) 0.010(2) 0.021(2) 0.000(2)

loop_
_atom_type_symbol
_atom_type_description
_atom_type_scat_dispersion_real
_atom_type_scat_dispersion_imag
_atom_type_scat_source
C C 0.0033 0.0016 'International Tables Vol C Tables 4.2.6.8 and 6.1.1.4'
H H 0.0000 0.0000 'International Tables Vol C Tables 4.2.6.8 and 6.1.1.4'
Si Si 0.0817 0.0704 'International Tables Vol C Tables 4.2.6.8 and 6.1.1.4'

loop_
_geom_angle_atom_site_label_1
_geom_angle_atom_site_label_2
_geom_angle_atom_site_label_3
_geom_angle
_geom_angle_site_symmetry_3
C13 Si1 C1 101.96(16) .
C13 Si1 C14 108.84(16) .
C1 Si1 C14 115.04(16) .
C13 Si1 C7 107.09(16) 3_656
C1 Si1 C7 101.65(16) 3_656
C14 Si1 C7 120.46(16) 3_656
C2 C1 C6 118.4(3) .
C2 C1 Si1 123.3(3) .
C6 C1 Si1 118.2(3) .
C3 C2 C1 121.5(4) .
C4 C3 C2 119.6(4) .
C3 C4 C5 119.5(3) .
C6 C5 C4 121.8(3) .
C5 C6 C1 118.6(3) .
C5 C6 C7 120.1(3) .
C1 C6 C7 121.1(3) .
C8 C7 C6 115.1(3) .
C8 C7 Si1 110.5(2) 3_656
C6 C7 Si1 108.0(2) 3_656
C9 C8 C13 119.2(3) .
C9 C8 C7 118.9(3) .
C13 C8 C7 121.8(3) .
C10 C9 C8 121.1(3) .
C11 C10 C9 119.7(4) .
C10 C11 C12 119.8(4) .
C11 C12 C13 121.5(4) .
C12 C13 C8 118.6(3) .
C12 C13 Si1 122.6(3) .
C8 C13 Si1 118.8(3) .
C19 C14 C15 116.1(3) .
C19 C14 Si1 123.1(3) .
C15 C14 Si1 120.8(3) .
C16 C15 C14 119.8(3) .
C16 C15 C20 114.9(3) .
C14 C15 C20 125.3(3) .
C17 C16 C15 123.9(3) .
C18 C17 C16 115.5(3) .
C18 C17 C21 120.2(3) .
C16 C17 C21 124.3(3) .
C17 C18 C19 124.0(3) .
C18 C19 C14 120.6(3) .
C18 C19 C22 113.9(3) .
C14 C19 C22 125.5(3) .
C15 C20 Si2 114.8(2) .
C15 C20 Si3 113.7(2) .
Si2 C20 Si3 112.98(18) .
C17 C21 Si4 113.6(3) .
C17 C21 Si5 112.0(3) .
Si4 C21 Si5 120.5(2) .
C19 C22 Si6 108.0(2) .
C19 C22 Si7 115.2(3) .
Si6 C22 Si7 115.93(19) .
C25 Si2 C24 110.15(19) .
C25 Si2 C23 106.94(18) .
C24 Si2 C23 104.91(18) .
C25 Si2 C20 107.13(18) .
C24 Si2 C20 111.27(17) .
C23 Si2 C20 116.31(17) .
C27 Si3 C28 111.6(2) .
C27 Si3 C26 104.40(19) .
C28 Si3 C26 105.04(19) .
C27 Si3 C20 111.80(18) .
C28 Si3 C20 108.07(18) .
C26 Si3 C20 115.81(18) .
C31 Si4 C30 108.3(2) .
C31 Si4 C29 108.5(2) .
C30 Si4 C29 108.8(2) .
C31 Si4 C21 113.40(19) .
C30 Si4 C21 107.74(18) .
C29 Si4 C21 110.07(19) .
C33 Si5 C32 107.2(2) .
C33 Si5 C34 109.8(2) .
C32 Si5 C34 110.2(2) .
C33 Si5 C21 107.07(19) .
C32 Si5 C21 109.84(19) .
C34 Si5 C21 112.54(19) .
C35 Si6 C36 107.9(2) .
C35 Si6 C37 108.8(2) .
C36 Si6 C37 107.9(2) .
C35 Si6 C22 109.25(18) .
C36 Si6 C22 111.33(18) .
C37 Si6 C22 111.63(19) .
C40 Si7 C38 105.9(2) .
C40 Si7 C39 108.1(2) .
C38 Si7 C39 106.1(2) .
C40 Si7 C22 109.50(18) .
C38 Si7 C22 117.41(18) .
C39 Si7 C22 109.46(19) .
C41 C42 C43 112.2(10) .
C44 C43 C42 111.2(10) .
C45 C44 C43 111.5(10) .
C44 C45 C46 111.7(10) .
C47 C48 C49 113.6(10) .
C50 C49 C48 112.9(10) .
C49 C50 C51 113.6(11) .
C50 C51 C52 112.3(11) .

loop_
_geom_bond_atom_site_label_1
_geom_bond_atom_site_label_2
_geom_bond_distance
_geom_bond_site_symmetry_2
Si1 C13 1.874(4) .
Si1 C1 1.882(4) .
Si1 C14 1.928(4) .
Si1 C7 1.983(4) 3_656
C1 C2 1.396(5) .
C1 C6 1.417(5) .
C2 C3 1.391(5) .
C3 C4 1.380(5) .
C4 C5 1.387(5) .
C5 C6 1.387(5) .
C6 C7 1.523(5) .
C7 C8 1.513(5) .
C7 Si1 1.983(4) 3_656
C8 C9 1.395(5) .
C8 C13 1.406(5) .
C9 C10 1.390(5) .
C10 C11 1.379(6) .
C11 C12 1.384(5) .
C12 C13 1.395(5) .
C14 C19 1.430(5) .
C14 C15 1.434(5) .
C15 C16 1.402(5) .
C15 C20 1.527(5) .
C16 C17 1.393(5) .
C17 C18 1.381(5) .
C17 C21 1.504(5) .
C18 C19 1.390(5) .
C19 C22 1.518(5) .
C20 Si2 1.908(4) .
C20 Si3 1.920(4) .
C21 Si4 1.891(4) .
C21 Si5 1.893(4) .
C22 Si6 1.911(4) .
C22 Si7 1.913(4) .
Si2 C25 1.873(4) .
Si2 C24 1.879(4) .
Si2 C23 1.881(4) .
Si3 C27 1.870(4) .
Si3 C28 1.870(4) .
Si3 C26 1.871(4) .
Si4 C31 1.860(4) .
Si4 C30 1.865(4) .
Si4 C29 1.870(4) .
Si5 C33 1.856(5) .
Si5 C32 1.864(4) .
Si5 C34 1.871(4) .
Si6 C35 1.871(4) .
Si6 C36 1.873(4) .
Si6 C37 1.874(4) .
Si7 C40 1.869(4) .
Si7 C38 1.875(4) .
Si7 C39 1.882(4) .
C41 C42 1.499(10) .
C42 C43 1.509(10) .
C43 C44 1.507(10) .
C44 C45 1.505(10) .
C45 C46 1.505(10) .
C47 C48 1.496(10) .
C48 C49 1.502(10) .
C49 C50 1.495(10) .
C50 C51 1.499(10) .
C51 C52 1.505(10) .

loop_
_geom_torsion_atom_site_label_1
_geom_torsion_atom_site_label_2
_geom_torsion_atom_site_label_3
_geom_torsion_atom_site_label_4
_geom_torsion
_geom_torsion_site_symmetry_1
_geom_torsion_site_symmetry_4
C13 Si1 C1 C2 -158.1(3) . .
C14 Si1 C1 C2 -40.5(4) . .
C7 Si1 C1 C2 91.4(3) 3_656 .
C13 Si1 C1 C6 23.6(3) . .
C14 Si1 C1 C6 141.2(3) . .
C7 Si1 C1 C6 -86.9(3) 3_656 .
C6 C1 C2 C3 -3.1(5) . .
Si1 C1 C2 C3 178.6(3) . .
C1 C2 C3 C4 -3.2(6) . .
C2 C3 C4 C5 4.4(6) . .
C3 C4 C5 C6 0.7(6) . .
C4 C5 C6 C1 -6.9(5) . .
C4 C5 C6 C7 168.3(3) . .
C2 C1 C6 C5 8.0(5) . .
Si1 C1 C6 C5 -173.6(3) . .
C2 C1 C6 C7 -167.1(3) . .
Si1 C1 C6 C7 11.3(4) . .
C5 C6 C7 C8 136.1(3) . .
C1 C6 C7 C8 -48.9(4) . .
C5 C6 C7 Si1 -99.9(3) . 3_656
C1 C6 C7 Si1 75.1(4) . 3_656
C6 C7 C8 C9 -136.3(3) . .
Si1 C7 C8 C9 101.1(3) 3_656 .
C6 C7 C8 C13 44.0(5) . .
Si1 C7 C8 C13 -78.7(4) 3_656 .
C13 C8 C9 C10 1.1(5) . .
C7 C8 C9 C10 -178.6(3) . .
C8 C9 C10 C11 -0.2(6) . .
C9 C10 C11 C12 -0.4(6) . .
C10 C11 C12 C13 0.1(6) . .
C11 C12 C13 C8 0.8(5) . .
C11 C12 C13 Si1 -178.1(3) . .
C9 C8 C13 C12 -1.4(5) . .
C7 C8 C13 C12 178.3(3) . .
C9 C8 C13 Si1 177.5(3) . .
C7 C8 C13 Si1 -2.7(5) . .
C1 Si1 C13 C12 150.8(3) . .
C14 Si1 C13 C12 28.9(3) . .
C7 Si1 C13 C12 -102.8(3) 3_656 .
C1 Si1 C13 C8 -28.0(3) . .
C14 Si1 C13 C8 -150.0(3) . .
C7 Si1 C13 C8 78.3(3) 3_656 .
C13 Si1 C14 C19 -100.7(3) . .
C1 Si1 C14 C19 145.7(3) . .
C7 Si1 C14 C19 23.5(4) 3_656 .
C13 Si1 C14 C15 76.7(3) . .
C1 Si1 C14 C15 -36.9(3) . .
C7 Si1 C14 C15 -159.2(3) 3_656 .
C19 C14 C15 C16 -4.0(5) . .
Si1 C14 C15 C16 178.5(3) . .
C19 C14 C15 C20 173.0(3) . .
Si1 C14 C15 C20 -4.5(5) . .
C14 C15 C16 C17 0.8(6) . .
C20 C15 C16 C17 -176.5(3) . .
C15 C16 C17 C18 1.8(5) . .
C15 C16 C17 C21 178.7(3) . .
C16 C17 C18 C19 -1.0(5) . .
C21 C17 C18 C19 -178.0(3) . .
C17 C18 C19 C14 -2.4(6) . .
C17 C18 C19 C22 -179.9(3) . .
C15 C14 C19 C18 4.8(5) . .
Si1 C14 C19 C18 -177.8(3) . .
C15 C14 C19 C22 -178.0(3) . .
Si1 C14 C19 C22 -0.5(5) . .
C16 C15 C20 Si2 -54.6(4) . .
C14 C15 C20 Si2 128.3(3) . .
C16 C15 C20 Si3 77.7(4) . .
C14 C15 C20 Si3 -99.4(4) . .
C18 C17 C21 Si4 -106.3(3) . .
C16 C17 C21 Si4 76.9(4) . .
C18 C17 C21 Si5 112.9(3) . .
C16 C17 C21 Si5 -63.9(4) . .
C18 C19 C22 Si6 73.3(3) . .
C14 C19 C22 Si6 -104.1(4) . .
C18 C19 C22 Si7 -58.0(4) . .
C14 C19 C22 Si7 124.6(3) . .
C15 C20 Si2 C25 -160.3(3) . .
Si3 C20 Si2 C25 67.2(2) . .
C15 C20 Si2 C24 -39.8(3) . .
Si3 C20 Si2 C24 -172.39(19) . .
C15 C20 Si2 C23 80.2(3) . .
Si3 C20 Si2 C23 -52.4(3) . .
C15 C20 Si3 C27 3.7(3) . .
Si2 C20 Si3 C27 136.8(2) . .
C15 C20 Si3 C28 126.9(3) . .
Si2 C20 Si3 C28 -100.0(2) . .
C15 C20 Si3 C26 -115.7(3) . .
Si2 C20 Si3 C26 17.4(3) . .
C17 C21 Si4 C31 -60.6(3) . .
Si5 C21 Si4 C31 76.5(3) . .
C17 C21 Si4 C30 59.2(3) . .
Si5 C21 Si4 C30 -163.6(2) . .
C17 C21 Si4 C29 177.7(3) . .
Si5 C21 Si4 C29 -45.1(3) . .
C17 C21 Si5 C33 -42.6(3) . .
Si4 C21 Si5 C33 179.7(2) . .
C17 C21 Si5 C32 -158.6(3) . .
Si4 C21 Si5 C32 63.6(3) . .
C17 C21 Si5 C34 78.2(3) . .
Si4 C21 Si5 C34 -59.6(3) . .
C19 C22 Si6 C35 28.4(3) . .
Si7 C22 Si6 C35 159.3(2) . .
C19 C22 Si6 C36 -90.6(3) . .
Si7 C22 Si6 C36 40.3(3) . .
C19 C22 Si6 C37 148.8(2) . .
Si7 C22 Si6 C37 -80.3(2) . .
C19 C22 Si7 C40 -64.6(3) . .
Si6 C22 Si7 C40 168.0(2) . .
C19 C22 Si7 C38 56.1(3) . .
Si6 C22 Si7 C38 -71.3(3) . .
C19 C22 Si7 C39 177.1(3) . .
Si6 C22 Si7 C39 49.7(3) . .
C41 C42 C43 C44 23(6) . .
C42 C43 C44 C45 81(5) . .
C43 C44 C45 C46 51(4) . .
C47 C48 C49 C50 94(3) . .
C48 C49 C50 C51 -165(2) . .
C49 C50 C51 C52 -86(3) . .
